data_7015395
loop_
_publ_author_name
'Wu, Biao'
'Yang, Jin'
'Huang, Xiaojuan'
'Li, Shaoguang'
'Jia, Chuandong'
'Yang, Xiao-Juan'
'Tang, Ning'
'Janiak, Christoph'

_publ_section_title
;
 Anion binding by metallo-receptors of 5,5'-dicarbamate-2,2'-bipyridine
 ligands.
;
_journal_issue 21
_journal_name_full 'Dalton transactions (Cambridge, England : 2003)'
_journal_page_first 5687
_journal_page_last 5696
_journal_paper_doi 10.1039/c0dt01561j
_journal_volume 40
_journal_year 2011
_chemical_formula_sum 'C108 H166 Fe2 N24 O49 S2'
_chemical_formula_weight 2760.47
_chemical_name_systematic
;
?
;
_space_group_IT_number 2
_symmetry_cell_setting triclinic
_symmetry_space_group_name_Hall '-P 1'
_symmetry_space_group_name_H-M 'P -1'
_atom_sites_solution_hydrogens geom
_atom_sites_solution_primary direct
_atom_sites_solution_secondary difmap
_audit_creation_method SHELXL-97
_cell_angle_alpha 109.45(2)
_cell_angle_beta 95.93(2)
_cell_angle_gamma 106.38(2)
_cell_formula_units_Z 1
_cell_length_a 13.853(18)
_cell_length_b 16.35(2)
_cell_length_c 17.75(2)
_cell_measurement_temperature 233(2)
_cell_volume 3550(8)
_computing_cell_refinement 'Bruker SMART'
_computing_data_collection 'Bruker SMART APEX II'
_computing_data_reduction 'Bruker SAINT'
_computing_structure_refinement 'SHELXL-97 (Sheldrick, 2008)'
_computing_structure_solution 'SHELXS-97 (Sheldrick, 2008)'
_diffrn_ambient_temperature 233(2)
_diffrn_measured_fraction_theta_full 0.945
_diffrn_measured_fraction_theta_max 0.945
_diffrn_measurement_device_type 'Bruker APEX II area detector'
_diffrn_measurement_method '\w scans'
_diffrn_radiation_monochromator graphite
_diffrn_radiation_source 'fine-focus sealed tube'
_diffrn_radiation_type MoK\a
_diffrn_radiation_wavelength 0.71073
_diffrn_reflns_av_R_equivalents 0.1146
_diffrn_reflns_av_sigmaI/netI 0.2825
_diffrn_reflns_limit_h_max 16
_diffrn_reflns_limit_h_min -14
_diffrn_reflns_limit_k_max 19
_diffrn_reflns_limit_k_min -19
_diffrn_reflns_limit_l_max 21
_diffrn_reflns_limit_l_min -21
_diffrn_reflns_number 17218
_diffrn_reflns_theta_full 25.00
_diffrn_reflns_theta_max 25.00
_diffrn_reflns_theta_min 1.25
_exptl_absorpt_coefficient_mu 0.323
_exptl_absorpt_correction_T_max 0.9872
_exptl_absorpt_correction_T_min 0.9237
_exptl_absorpt_correction_type multi-scan
_exptl_absorpt_process_details SADABS
_exptl_crystal_colour red
_exptl_crystal_density_diffrn 1.292
_exptl_crystal_density_method 'not measured'
_exptl_crystal_description plate
_exptl_crystal_F_000 1458
_exptl_crystal_size_max 0.25
_exptl_crystal_size_mid 0.16
_exptl_crystal_size_min 0.04
_refine_diff_density_max 1.308
_refine_diff_density_min -0.810
_refine_diff_density_rms 0.140
_refine_ls_extinction_method none
_refine_ls_goodness_of_fit_ref 0.881
_refine_ls_hydrogen_treatment constr
_refine_ls_matrix_type full
_refine_ls_number_parameters 838
_refine_ls_number_reflns 11832
_refine_ls_number_restraints 12
_refine_ls_restrained_S_all 0.883
_refine_ls_R_factor_all 0.2526
_refine_ls_R_factor_gt 0.1182
_refine_ls_shift/su_max 0.000
_refine_ls_shift/su_mean 0.000
_refine_ls_structure_factor_coef Fsqd
_refine_ls_weighting_details 'calc w=1/[\s^2^(Fo^2^)+(0.1665P)^2^+0.0000P] where P=(Fo^2^+2Fc^2^)/3'
_refine_ls_weighting_scheme calc
_refine_ls_wR_factor_gt 0.2773
_refine_ls_wR_factor_ref 0.3450
_reflns_number_gt 3921
_reflns_number_total 11832
_reflns_threshold_expression >2sigma(I)
_cod_data_source_file c0dt01561j.txt
_cod_data_source_block L1FeSO4
_cod_depositor_comments
;
The following automatic conversions were performed:
'_symmetry_cell_setting' value 'Triclinic' changed to 'triclinic'
according to '/home/saulius/struct/CIF-dictionaries/cif_core.dic'
dictionary named 'cif_core.dic' version 2.4.1 from
2010-06-29.

'_exptl_absorpt_correction_type' value 'Multi-scan' changed
to 'multi-scan' according to
'/home/saulius/struct/CIF-dictionaries/cif_core.dic' dictionary named
'cif_core.dic' version 2.4.1 from 2010-06-29.

Automatic conversion script
Id: cif_fix_enum 1555 2011-01-17 13:19:09Z saulius 
;
_cod_original_cell_volume 3549(8)
_cod_original_sg_symbol_H-M P-1
_cod_database_code 7015395

loop_
_symmetry_equiv_pos_as_xyz
'x, y, z'
'-x, -y, -z'

loop_
_atom_site_label
_atom_site_type_symbol
_atom_site_fract_x
_atom_site_fract_y
_atom_site_fract_z
_atom_site_U_iso_or_equiv
_atom_site_adp_type
_atom_site_occupancy
_atom_site_symmetry_multiplicity
_atom_site_calc_flag
_atom_site_refinement_flags
_atom_site_disorder_assembly
_atom_site_disorder_group
Fe Fe 0.85124(10) 0.72338(9) 0.56966(9) 0.0389(4) Uani 1 1 d . . .
N1 N 0.7021(6) 0.6679(5) 0.5235(5) 0.0393(19) Uani 1 1 d . . .
N2 N 0.5083(6) 0.5582(6) 0.3325(6) 0.061(2) Uani 1 1 d . . .
H2A H 0.5490 0.5410 0.3011 0.073 Uiso 1 1 calc R . .
N3 N 0.8031(6) 0.7303(5) 0.6716(5) 0.045(2) Uani 1 1 d . . .
N4 N 0.9004(8) 0.8057(6) 0.8934(6) 0.065(3) Uani 1 1 d . . .
H4A H 0.9650 0.8166 0.8911 0.078 Uiso 1 1 calc R . .
N5 N 0.8690(5) 0.6062(5) 0.5605(5) 0.0358(18) Uani 1 1 d . . .
N6 N 0.7359(6) 0.3579(5) 0.4781(5) 0.053(2) Uani 1 1 d . . .
H6A H 0.6962 0.3558 0.4358 0.064 Uiso 1 1 calc R . .
N7 N 0.9990(5) 0.7724(5) 0.6236(4) 0.0359(19) Uani 1 1 d . . .
N8 N 1.2291(6) 0.9797(6) 0.7373(6) 0.061(3) Uani 1 1 d . . .
H8A H 1.2850 0.9901 0.7714 0.073 Uiso 1 1 calc R . .
N9 N 0.8850(5) 0.7191(5) 0.4639(5) 0.0345(18) Uani 1 1 d . . .
N10 N 0.9163(6) 0.5692(6) 0.2734(5) 0.047(2) Uani 1 1 d . . .
H10A H 0.8802 0.5187 0.2778 0.056 Uiso 1 1 calc R . .
N11 N 0.8443(5) 0.8457(5) 0.5767(5) 0.0366(19) Uani 1 1 d . . .
N12 N 0.7682(6) 1.0404(5) 0.6889(5) 0.045(2) Uani 1 1 d . . .
H12A H 0.7811 1.0963 0.6903 0.054 Uiso 1 1 calc R . .
O1 O 0.3420(8) 0.5599(8) 0.3286(7) 0.129(4) Uani 1 1 d . . .
O2 O 0.4040(6) 0.5161(6) 0.2155(6) 0.085(3) Uani 1 1 d . . .
O3 O 0.7922(9) 0.8184(8) 0.9810(6) 0.125(4) Uani 1 1 d . . .
O4 O 0.9617(8) 0.8557(7) 1.0241(5) 0.092(3) Uani 1 1 d . . .
O5 O 0.7704(7) 0.2699(5) 0.5478(6) 0.088(3) Uani 1 1 d . . .
O6 O 0.6288(6) 0.2189(6) 0.4451(6) 0.086(3) Uani 1 1 d . . .
O7 O 1.1406(6) 1.0543(5) 0.6857(5) 0.073(2) Uani 1 1 d . . .
O8 O 1.2904(6) 1.1296(5) 0.7810(5) 0.081(3) Uani 1 1 d . . .
O9 O 1.0239(6) 0.6223(5) 0.1975(5) 0.078(3) Uani 1 1 d . . .
O10 O 0.9351(6) 0.4714(5) 0.1629(5) 0.070(2) Uani 1 1 d . . .
O11 O 0.6859(6) 0.9429(5) 0.7477(5) 0.076(2) Uani 1 1 d . . .
O12 O 0.6968(6) 1.0936(5) 0.7904(5) 0.070(2) Uani 1 1 d . . .
C1 C 0.6544(7) 0.6322(6) 0.4445(7) 0.042(3) Uani 1 1 d . . .
H1A H 0.6945 0.6309 0.4048 0.050 Uiso 1 1 calc R . .
C2 C 0.5467(8) 0.5966(7) 0.4187(8) 0.056(3) Uani 1 1 d . . .
C3 C 0.4868(9) 0.5981(8) 0.4760(8) 0.066(3) Uani 1 1 d . . .
H3A H 0.4145 0.5757 0.4599 0.079 Uiso 1 1 calc R . .
C4 C 0.5357(9) 0.6335(8) 0.5583(8) 0.063(3) Uani 1 1 d . . .
H4B H 0.4961 0.6340 0.5983 0.076 Uiso 1 1 calc R . .
C5 C 0.6434(8) 0.6683(6) 0.5818(7) 0.047(3) Uani 1 1 d . . .
C6 C 0.7016(8) 0.7012(7) 0.6643(6) 0.047(3) Uani 1 1 d . . .
C7 C 0.6563(9) 0.7024(8) 0.7316(8) 0.064(3) Uani 1 1 d . . .
H7A H 0.5843 0.6798 0.7245 0.077 Uiso 1 1 calc R . .
C8 C 0.7214(11) 0.7384(9) 0.8108(8) 0.074(4) Uani 1 1 d . . .
H8B H 0.6929 0.7423 0.8572 0.089 Uiso 1 1 calc R . .
C9 C 0.8265(9) 0.7674(7) 0.8186(7) 0.054(3) Uani 1 1 d . . .
C10 C 0.8666(8) 0.7640(6) 0.7488(6) 0.047(3) Uani 1 1 d . . .
H10B H 0.9385 0.7851 0.7543 0.057 Uiso 1 1 calc R . .
C11 C 0.4110(10) 0.5468(9) 0.2965(10) 0.075(4) Uani 1 1 d . . .
C12 C 0.3068(12) 0.5074(12) 0.1642(13) 0.129(7) Uani 1 1 d . . .
H12B H 0.2467 0.4784 0.1835 0.155 Uiso 1 1 calc R . .
C13 C 0.3089(16) 0.5989(15) 0.1694(13) 0.197(11) Uani 1 1 d . . .
H13A H 0.3096 0.6359 0.2251 0.295 Uiso 1 1 calc R . .
H13B H 0.2482 0.5934 0.1329 0.295 Uiso 1 1 calc R . .
H13C H 0.3703 0.6283 0.1536 0.295 Uiso 1 1 calc R . .
C14 C 0.3039(14) 0.4463(13) 0.0780(11) 0.145(7) Uani 1 1 d . . .
H14A H 0.2420 0.4385 0.0416 0.218 Uiso 1 1 calc R . .
H14B H 0.3039 0.3865 0.0770 0.218 Uiso 1 1 calc R . .
H14C H 0.3641 0.4745 0.0602 0.218 Uiso 1 1 calc R . .
C15 C 0.8778(12) 0.8257(9) 0.9662(9) 0.073(4) Uani 1 1 d . . .
C16 C 0.9537(13) 0.8856(10) 1.1106(8) 0.092(5) Uani 1 1 d . . .
H16A H 0.8810 0.8760 1.1150 0.111 Uiso 1 1 calc R . .
C17 C 1.0168(14) 0.9842(12) 1.1511(10) 0.128(6) Uani 1 1 d . . .
H17A H 0.9871 1.0199 1.1277 0.192 Uiso 1 1 calc R . .
H17B H 1.0865 0.9928 1.1429 0.192 Uiso 1 1 calc R . .
H17C H 1.0180 1.0047 1.2092 0.192 Uiso 1 1 calc R . .
C18 C 0.9958(15) 0.8264(12) 1.1442(9) 0.135(7) Uani 1 1 d . . .
H18A H 0.9507 0.7627 1.1178 0.203 Uiso 1 1 calc R . .
H18B H 0.9996 0.8470 1.2027 0.203 Uiso 1 1 calc R . .
H18C H 1.0642 0.8313 1.1338 0.203 Uiso 1 1 calc R . .
C19 C 0.7984(7) 0.5222(6) 0.5233(6) 0.038(2) Uani 1 1 d . . .
H19A H 0.7339 0.5166 0.4954 0.046 Uiso 1 1 calc R . .
C20 C 0.8165(7) 0.4415(6) 0.5238(6) 0.044(2) Uani 1 1 d . . .
C21 C 0.9092(8) 0.4494(7) 0.5672(6) 0.053(3) Uani 1 1 d . . .
H21A H 0.9219 0.3972 0.5711 0.063 Uiso 1 1 calc R . .
C22 C 0.9833(8) 0.5363(7) 0.6051(7) 0.056(3) Uani 1 1 d . . .
H22A H 1.0473 0.5435 0.6350 0.067 Uiso 1 1 calc R . .
C23 C 0.9632(7) 0.6131(6) 0.5989(6) 0.039(2) Uani 1 1 d . . .
C24 C 1.0385(7) 0.7075(6) 0.6344(6) 0.042(2) Uani 1 1 d . . .
C25 C 1.1398(7) 0.7303(7) 0.6710(6) 0.047(3) Uani 1 1 d . . .
H25A H 1.1656 0.6836 0.6731 0.056 Uiso 1 1 calc R . .
C26 C 1.2034(9) 0.8197(7) 0.7043(7) 0.062(3) Uani 1 1 d . . .
H26A H 1.2717 0.8354 0.7318 0.075 Uiso 1 1 calc R . .
C27 C 1.1652(8) 0.8873(7) 0.6970(6) 0.048(3) Uani 1 1 d . . .
C28 C 1.0627(7) 0.8617(6) 0.6562(6) 0.043(2) Uani 1 1 d . . .
H28A H 1.0372 0.9077 0.6512 0.052 Uiso 1 1 calc R . .
C29 C 0.7150(11) 0.2789(8) 0.4952(9) 0.069(3) Uani 1 1 d . . .
C30 C 0.5848(13) 0.1357(10) 0.4641(14) 0.136(6) Uani 1 1 d U . .
H30A H 0.6316 0.1308 0.5071 0.163 Uiso 1 1 calc R . .
C31 C 0.5595(17) 0.0612(12) 0.3874(15) 0.199(9) Uani 1 1 d U . .
H31A H 0.5324 0.0034 0.3947 0.298 Uiso 1 1 calc R . .
H31B H 0.6208 0.0626 0.3653 0.298 Uiso 1 1 calc R . .
H31C H 0.5079 0.0665 0.3498 0.298 Uiso 1 1 calc R . .
C32 C 0.4838(16) 0.1352(12) 0.4832(15) 0.182(8) Uani 1 1 d U . .
H32A H 0.4936 0.1832 0.5361 0.273 Uiso 1 1 calc R . .
H32B H 0.4470 0.0757 0.4844 0.273 Uiso 1 1 calc R . .
H32C H 0.4441 0.1461 0.4415 0.273 Uiso 1 1 calc R . .
C33 C 1.2130(9) 1.0543(7) 0.7288(8) 0.061(3) Uani 1 1 d . . .
C34 C 1.2937(12) 1.2224(9) 0.7834(10) 0.097(5) Uani 1 1 d . . .
H34A H 1.2224 1.2233 0.7730 0.117 Uiso 1 1 calc R . .
C35 C 1.3481(14) 1.2866(10) 0.8702(12) 0.145(7) Uani 1 1 d . . .
H35A H 1.3081 1.2699 0.9078 0.217 Uiso 1 1 calc R . .
H35B H 1.3554 1.3495 0.8765 0.217 Uiso 1 1 calc R . .
H35C H 1.4157 1.2818 0.8820 0.217 Uiso 1 1 calc R . .
C36 C 1.3444(12) 1.2399(11) 0.7193(10) 0.129(6) Uani 1 1 d . . .
H36A H 1.3041 1.1947 0.6662 0.194 Uiso 1 1 calc R . .
H36B H 1.4127 1.2353 0.7276 0.194 Uiso 1 1 calc R . .
H36C H 1.3501 1.3012 0.7215 0.194 Uiso 1 1 calc R . .
C37 C 0.8958(6) 0.6495(7) 0.4065(6) 0.036(2) Uani 1 1 d . . .
H37A H 0.8883 0.5954 0.4165 0.044 Uiso 1 1 calc R . .
C38 C 0.9179(7) 0.6494(7) 0.3307(6) 0.039(2) Uani 1 1 d . . .
C39 C 0.9407(8) 0.7356(7) 0.3225(6) 0.049(3) Uani 1 1 d . . .
H39A H 0.9635 0.7424 0.2761 0.058 Uiso 1 1 calc R . .
C40 C 0.9299(7) 0.8062(7) 0.3795(6) 0.048(3) Uani 1 1 d . . .
H40A H 0.9431 0.8623 0.3720 0.057 Uiso 1 1 calc R . .
C41 C 0.8989(7) 0.8005(6) 0.4520(6) 0.040(2) Uani 1 1 d . . .
C42 C 0.8718(7) 0.8682(6) 0.5137(6) 0.039(2) Uani 1 1 d . . .
C43 C 0.8697(8) 0.9550(6) 0.5114(7) 0.048(3) Uani 1 1 d . . .
H43A H 0.8933 0.9740 0.4702 0.058 Uiso 1 1 calc R . .
C44 C 0.8336(8) 1.0087(6) 0.5686(6) 0.045(3) Uani 1 1 d . . .
H44A H 0.8287 1.0636 0.5653 0.054 Uiso 1 1 calc R . .
C45 C 0.8039(7) 0.9840(6) 0.6319(6) 0.038(2) Uani 1 1 d . . .
C46 C 0.8095(7) 0.9001(6) 0.6333(6) 0.037(2) Uani 1 1 d . . .
H46A H 0.7880 0.8816 0.6754 0.044 Uiso 1 1 calc R . .
C47 C 0.9649(8) 0.5593(7) 0.2100(6) 0.049(3) Uani 1 1 d . . .
C48 C 0.9754(13) 0.4426(9) 0.0927(11) 0.109(6) Uani 1 1 d . . .
H48A H 1.0322 0.4939 0.0906 0.131 Uiso 1 1 calc R . .
C49 C 0.879(2) 0.4058(17) 0.0164(12) 0.205(11) Uani 1 1 d . . .
H49A H 0.8564 0.4566 0.0156 0.307 Uiso 1 1 calc R . .
H49B H 0.8227 0.3586 0.0221 0.307 Uiso 1 1 calc R . .
H49C H 0.8998 0.3800 -0.0343 0.307 Uiso 1 1 calc R . .
C50 C 1.0062(17) 0.3665(13) 0.0869(15) 0.198(13) Uani 1 1 d . . .
H50A H 1.0617 0.3837 0.1332 0.298 Uiso 1 1 calc R . .
H50B H 1.0301 0.3467 0.0365 0.298 Uiso 1 1 calc R . .
H50C H 0.9483 0.3165 0.0868 0.298 Uiso 1 1 calc R . .
C51 C 0.7145(9) 1.0191(8) 0.7439(7) 0.055(3) Uani 1 1 d . . .
C52 C 0.6344(12) 1.0837(10) 0.8524(9) 0.095(5) Uani 1 1 d . . .
H52A H 0.5775 1.0238 0.8297 0.114 Uiso 1 1 calc R . .
C53 C 0.5917(17) 1.1627(12) 0.8696(13) 0.181(10) Uani 1 1 d . . .
H53A H 0.5487 1.1604 0.9091 0.271 Uiso 1 1 calc R . .
H53B H 0.5509 1.1572 0.8192 0.271 Uiso 1 1 calc R . .
H53C H 0.6483 1.2209 0.8914 0.271 Uiso 1 1 calc R . .
C54 C 0.7043(17) 1.0914(15) 0.9292(10) 0.168(9) Uani 1 1 d . . .
H54A H 0.7332 1.0421 0.9151 0.252 Uiso 1 1 calc R . .
H54B H 0.6641 1.0865 0.9701 0.252 Uiso 1 1 calc R . .
H54C H 0.7596 1.1504 0.9509 0.252 Uiso 1 1 calc R . .
S S 0.6696(2) 0.41164(19) 0.28101(18) 0.0532(8) Uani 1 1 d . . .
O13 O 0.6593(5) 0.4940(5) 0.2660(5) 0.067(2) Uani 1 1 d . . .
O15 O 0.7734(6) 0.4142(5) 0.2801(5) 0.076(3) Uani 1 1 d . . .
O14 O 0.6445(6) 0.4133(6) 0.3586(5) 0.087(3) Uani 1 1 d . . .
O16 O 0.5957(8) 0.3304(6) 0.2157(6) 0.126(4) Uani 1 1 d . . .
O17 O 0.1908(6) 0.7806(5) 0.3186(5) 0.079(2) Uani 1 1 d . . .
O18 O 0.8909(7) 0.1514(7) 0.1265(6) 0.101(3) Uani 1 1 d . . .
O19 O 0.7625(8) 0.2565(7) 0.1297(6) 0.113(3) Uani 1 1 d . . .
O20 O 0.4063(12) 0.1412(12) 1.0091(8) 0.210(7) Uani 1 1 d . . .
O21 O 0.3627(13) 0.9860(9) 0.8718(10) 0.234(9) Uani 1 1 d . . .
O22 O 0.5121(13) 0.1579(11) 0.2150(17) 0.280(13) Uani 1 1 d . . .
O23 O 0.5198(16) 0.3175(13) 0.0684(9) 0.273(10) Uani 1 1 d . . .
O24 O 0.5495(16) 0.1193(14) 0.0997(19) 0.307(12) Uani 1 1 d . . .
O25 O 0.304(3) 0.504(2) 0.8877(15) 0.184(12) Uani 0.50 1 d P . .

loop_
_atom_site_aniso_label
_atom_site_aniso_U_11
_atom_site_aniso_U_22
_atom_site_aniso_U_33
_atom_site_aniso_U_23
_atom_site_aniso_U_13
_atom_site_aniso_U_12
Fe 0.0382(9) 0.0469(9) 0.0391(9) 0.0248(8) 0.0069(7) 0.0157(6)
N1 0.029(4) 0.048(5) 0.048(6) 0.025(5) 0.003(4) 0.018(4)
N2 0.034(5) 0.072(6) 0.076(8) 0.035(6) 0.003(5) 0.014(4)
N3 0.041(5) 0.045(5) 0.055(6) 0.019(5) 0.012(5) 0.021(4)
N4 0.086(8) 0.083(7) 0.037(6) 0.021(6) 0.027(6) 0.044(6)
N5 0.033(5) 0.043(5) 0.038(5) 0.019(4) 0.010(4) 0.019(4)
N6 0.045(5) 0.053(5) 0.069(7) 0.036(5) 0.005(5) 0.013(4)
N7 0.042(5) 0.049(5) 0.026(5) 0.018(4) 0.011(4) 0.024(4)
N8 0.042(5) 0.054(6) 0.071(7) 0.022(5) -0.025(5) 0.008(4)
N9 0.028(4) 0.042(4) 0.044(5) 0.026(4) 0.012(4) 0.015(3)
N10 0.066(6) 0.055(5) 0.034(5) 0.022(5) 0.023(5) 0.032(4)
N11 0.032(5) 0.042(5) 0.035(5) 0.018(4) 0.001(4) 0.009(4)
N12 0.056(6) 0.040(5) 0.046(6) 0.018(5) 0.014(5) 0.022(4)
O1 0.053(6) 0.212(12) 0.108(9) 0.030(8) -0.002(6) 0.066(7)
O2 0.055(6) 0.101(7) 0.092(7) 0.043(6) -0.016(5) 0.022(5)
O3 0.093(8) 0.202(12) 0.072(7) 0.041(8) 0.033(7) 0.048(8)
O4 0.101(8) 0.136(8) 0.050(6) 0.043(6) 0.021(6) 0.044(6)
O5 0.085(6) 0.075(5) 0.116(8) 0.069(6) -0.003(6) 0.014(4)
O6 0.068(6) 0.071(5) 0.115(8) 0.059(6) -0.015(6) -0.001(5)
O7 0.062(5) 0.056(5) 0.087(6) 0.039(5) -0.027(5) 0.003(4)
O8 0.077(6) 0.067(5) 0.082(7) 0.030(5) -0.014(5) 0.006(5)
O9 0.093(6) 0.060(5) 0.081(6) 0.031(5) 0.041(5) 0.015(4)
O10 0.106(7) 0.043(5) 0.050(5) 0.002(4) 0.045(5) 0.016(4)
O11 0.096(6) 0.060(5) 0.089(7) 0.039(5) 0.044(5) 0.030(4)
O12 0.096(6) 0.065(5) 0.055(5) 0.017(5) 0.035(5) 0.035(4)
C1 0.030(6) 0.042(5) 0.066(8) 0.036(6) 0.010(6) 0.013(4)
C2 0.035(6) 0.065(7) 0.069(9) 0.027(7) 0.001(6) 0.024(5)
C3 0.036(7) 0.074(8) 0.090(11) 0.029(8) 0.030(8) 0.020(6)
C4 0.048(8) 0.091(9) 0.061(9) 0.035(8) 0.020(7) 0.029(6)
C5 0.039(6) 0.046(6) 0.056(8) 0.014(6) 0.016(6) 0.017(5)
C6 0.056(7) 0.062(7) 0.043(7) 0.029(6) 0.021(6) 0.032(6)
C7 0.058(8) 0.078(8) 0.081(10) 0.047(8) 0.034(8) 0.029(6)
C8 0.104(11) 0.092(9) 0.060(9) 0.043(8) 0.044(9) 0.058(8)
C9 0.067(8) 0.071(7) 0.043(8) 0.032(7) 0.027(7) 0.035(6)
C10 0.054(7) 0.049(6) 0.047(7) 0.023(6) 0.007(6) 0.025(5)
C11 0.038(8) 0.077(9) 0.087(12) 0.022(9) -0.020(8) 0.007(7)
C12 0.063(10) 0.117(13) 0.17(2) 0.043(14) -0.055(12) 0.020(9)
C13 0.19(2) 0.20(2) 0.18(2) 0.042(18) -0.083(18) 0.112(18)
C14 0.127(16) 0.156(18) 0.109(16) 0.033(15) -0.037(13) 0.026(13)
C15 0.078(11) 0.085(9) 0.062(10) 0.027(8) 0.019(9) 0.034(8)
C16 0.142(14) 0.088(10) 0.045(9) 0.024(9) 0.037(9) 0.031(9)
C17 0.161(17) 0.138(16) 0.087(13) 0.040(12) 0.036(13) 0.056(13)
C18 0.21(2) 0.152(16) 0.079(12) 0.082(12) 0.037(13) 0.065(14)
C19 0.041(6) 0.040(6) 0.037(6) 0.019(5) 0.007(5) 0.015(5)
C20 0.044(6) 0.033(5) 0.054(7) 0.017(5) 0.009(6) 0.012(5)
C21 0.041(6) 0.062(7) 0.060(8) 0.035(7) -0.002(6) 0.018(6)
C22 0.047(7) 0.066(7) 0.059(8) 0.036(7) -0.007(6) 0.018(6)
C23 0.028(5) 0.039(5) 0.048(7) 0.023(5) -0.001(5) 0.006(4)
C24 0.044(6) 0.043(6) 0.043(7) 0.022(5) 0.002(5) 0.015(5)
C25 0.042(6) 0.049(6) 0.056(7) 0.024(6) 0.002(6) 0.022(5)
C26 0.050(7) 0.065(8) 0.073(9) 0.025(7) -0.008(6) 0.029(6)
C27 0.052(7) 0.054(7) 0.033(6) 0.016(6) -0.003(5) 0.017(5)
C28 0.052(7) 0.038(6) 0.043(7) 0.021(5) 0.002(5) 0.014(5)
C29 0.079(10) 0.066(8) 0.076(10) 0.043(8) 0.019(8) 0.023(7)
C30 0.120(12) 0.069(8) 0.235(19) 0.099(10) 0.032(13) 0.009(9)
C31 0.224(17) 0.089(11) 0.28(2) 0.106(13) 0.058(17) -0.003(12)
C32 0.160(16) 0.137(12) 0.27(2) 0.123(13) 0.073(16) 0.016(12)
C33 0.058(8) 0.049(7) 0.064(9) 0.023(7) 0.002(7) 0.003(6)
C34 0.095(11) 0.062(8) 0.109(13) 0.032(9) -0.033(10) 0.009(7)
C35 0.151(17) 0.081(11) 0.136(17) -0.003(12) -0.037(14) 0.017(10)
C36 0.103(12) 0.135(14) 0.128(15) 0.084(13) -0.015(11) -0.022(10)
C37 0.029(5) 0.049(6) 0.039(6) 0.025(6) 0.004(5) 0.017(4)
C38 0.037(6) 0.053(6) 0.033(6) 0.020(6) 0.009(5) 0.020(5)
C39 0.074(8) 0.061(7) 0.039(7) 0.031(6) 0.035(6) 0.040(6)
C40 0.056(7) 0.052(6) 0.055(7) 0.038(6) 0.022(6) 0.022(5)
C41 0.036(6) 0.047(6) 0.052(7) 0.032(6) 0.013(5) 0.018(5)
C42 0.033(6) 0.045(6) 0.043(6) 0.019(5) 0.010(5) 0.019(4)
C43 0.061(7) 0.036(6) 0.049(7) 0.021(6) 0.007(6) 0.014(5)
C44 0.066(7) 0.026(5) 0.043(7) 0.011(5) 0.011(6) 0.019(5)
C45 0.036(6) 0.032(5) 0.042(6) 0.015(5) -0.003(5) 0.007(4)
C46 0.031(5) 0.043(6) 0.030(6) 0.006(5) -0.002(5) 0.014(4)
C47 0.069(8) 0.043(7) 0.039(7) 0.009(6) 0.023(6) 0.031(6)
C48 0.146(15) 0.052(9) 0.126(15) 0.022(9) 0.086(14) 0.023(9)
C49 0.27(3) 0.25(3) 0.100(16) 0.099(18) 0.011(19) 0.08(2)
C50 0.22(2) 0.126(15) 0.30(3) 0.076(19) 0.20(3) 0.092(16)
C51 0.064(8) 0.064(8) 0.037(7) 0.015(7) 0.008(6) 0.028(6)
C52 0.110(12) 0.095(10) 0.093(12) 0.021(9) 0.066(11) 0.056(9)
C53 0.27(3) 0.149(16) 0.24(2) 0.112(17) 0.19(2) 0.145(18)
C54 0.22(2) 0.22(2) 0.054(11) 0.051(14) 0.041(14) 0.056(18)
S 0.0379(16) 0.0683(19) 0.055(2) 0.0342(17) 0.0016(15) 0.0094(14)
O13 0.068(5) 0.079(5) 0.079(6) 0.053(5) 0.020(4) 0.034(4)
O15 0.066(5) 0.085(5) 0.140(8) 0.087(6) 0.063(5) 0.052(4)
O14 0.074(6) 0.145(8) 0.091(7) 0.086(6) 0.043(5) 0.051(5)
O16 0.127(9) 0.092(7) 0.093(8) 0.033(6) -0.047(7) -0.033(6)
O17 0.096(6) 0.067(5) 0.083(6) 0.046(5) 0.008(5) 0.023(4)
O18 0.097(7) 0.137(8) 0.093(7) 0.067(7) 0.022(6) 0.046(6)
O19 0.122(8) 0.137(8) 0.091(7) 0.038(7) 0.020(7) 0.065(7)
O20 0.187(15) 0.264(18) 0.114(11) 0.052(12) 0.033(11) 0.004(12)
O21 0.263(17) 0.116(9) 0.211(15) 0.057(10) -0.174(14) -0.014(10)
O22 0.210(16) 0.181(13) 0.61(4) 0.26(2) 0.25(2) 0.119(12)
O23 0.29(2) 0.29(2) 0.119(12) 0.079(13) -0.097(13) -0.033(16)
O24 0.189(18) 0.27(2) 0.46(4) 0.21(2) 0.02(2) 0.012(15)
O25 0.28(3) 0.27(3) 0.119(19) 0.16(2) 0.09(2) 0.15(3)

loop_
_atom_type_symbol
_atom_type_description
_atom_type_scat_dispersion_real
_atom_type_scat_dispersion_imag
_atom_type_scat_source
C C 0.0033 0.0016 'International Tables Vol C Tables 4.2.6.8 and 6.1.1.4'
H H 0.0000 0.0000 'International Tables Vol C Tables 4.2.6.8 and 6.1.1.4'
N N 0.0061 0.0033 'International Tables Vol C Tables 4.2.6.8 and 6.1.1.4'
O O 0.0106 0.0060 'International Tables Vol C Tables 4.2.6.8 and 6.1.1.4'
S S 0.1246 0.1234 'International Tables Vol C Tables 4.2.6.8 and 6.1.1.4'
Fe Fe 0.3463 0.8444 'International Tables Vol C Tables 4.2.6.8 and 6.1.1.4'

loop_
_geom_angle_atom_site_label_1
_geom_angle_atom_site_label_2
_geom_angle_atom_site_label_3
_geom_angle
_geom_angle_site_symmetry_1
_geom_angle_site_symmetry_3
_geom_angle_publ_flag
N5 Fe N1 94.2(3) . . ?
N5 Fe N9 95.0(3) . . ?
N1 Fe N9 93.4(3) . . ?
N5 Fe N3 89.1(3) . . ?
N1 Fe N3 81.2(4) . . ?
N9 Fe N3 173.5(3) . . ?
N5 Fe N7 82.2(3) . . ?
N1 Fe N7 174.2(3) . . ?
N9 Fe N7 91.3(3) . . ?
N3 Fe N7 94.3(3) . . ?
N5 Fe N11 175.3(3) . . ?
N1 Fe N11 89.6(3) . . ?
N9 Fe N11 82.0(3) . . ?
N3 Fe N11 94.2(3) . . ?
N7 Fe N11 94.3(3) . . ?
C1 N1 C5 118.9(8) . . ?
C1 N1 Fe 127.4(6) . . ?
C5 N1 Fe 113.7(7) . . ?
C11 N2 C2 123.4(11) . . ?
C6 N3 C10 118.8(9) . . ?
C6 N3 Fe 116.1(7) . . ?
C10 N3 Fe 125.2(7) . . ?
C15 N4 C9 124.4(11) . . ?
C19 N5 C23 117.8(7) . . ?
C19 N5 Fe 126.9(6) . . ?
C23 N5 Fe 115.3(6) . . ?
C29 N6 C20 125.2(10) . . ?
C28 N7 C24 117.1(8) . . ?
C28 N7 Fe 128.1(6) . . ?
C24 N7 Fe 114.6(6) . . ?
C33 N8 C27 127.0(9) . . ?
C37 N9 C41 118.7(8) . . ?
C37 N9 Fe 127.4(6) . . ?
C41 N9 Fe 113.9(6) . . ?
C47 N10 C38 127.1(8) . . ?
C46 N11 C42 120.6(7) . . ?
C46 N11 Fe 125.9(6) . . ?
C42 N11 Fe 113.4(6) . . ?
C51 N12 C45 127.2(8) . . ?
C11 O2 C12 116.5(13) . . ?
C15 O4 C16 119.3(11) . . ?
C29 O6 C30 115.2(11) . . ?
C33 O8 C34 119.5(9) . . ?
C47 O10 C48 120.1(8) . . ?
C51 O12 C52 117.3(9) . . ?
N1 C1 C2 122.4(10) . . ?
C3 C2 C1 119.5(11) . . ?
C3 C2 N2 125.0(10) . . ?
C1 C2 N2 115.4(10) . . ?
C2 C3 C4 118.5(10) . . ?
C3 C4 C5 120.4(10) . . ?
N1 C5 C4 120.2(10) . . ?
N1 C5 C6 114.8(9) . . ?
C4 C5 C6 124.9(10) . . ?
N3 C6 C7 122.4(10) . . ?
N3 C6 C5 114.1(9) . . ?
C7 C6 C5 123.6(10) . . ?
C6 C7 C8 118.8(11) . . ?
C9 C8 C7 119.0(10) . . ?
C8 C9 C10 119.1(11) . . ?
C8 C9 N4 125.2(10) . . ?
C10 C9 N4 115.6(10) . . ?
N3 C10 C9 121.8(10) . . ?
O1 C11 O2 124.3(12) . . ?
O1 C11 N2 128.4(15) . . ?
O2 C11 N2 107.4(13) . . ?
C13 C12 O2 109.1(13) . . ?
C13 C12 C14 111.7(19) . . ?
O2 C12 C14 105.9(15) . . ?
O3 C15 N4 126.6(14) . . ?
O3 C15 O4 122.6(13) . . ?
N4 C15 O4 110.8(12) . . ?
O4 C16 C17 107.4(12) . . ?
O4 C16 C18 105.2(11) . . ?
C17 C16 C18 112.1(15) . . ?
N5 C19 C20 122.9(9) . . ?
C21 C20 N6 125.2(8) . . ?
C21 C20 C19 119.0(9) . . ?
N6 C20 C19 115.8(9) . . ?
C20 C21 C22 118.3(9) . . ?
C21 C22 C23 120.2(9) . . ?
N5 C23 C22 121.6(8) . . ?
N5 C23 C24 114.3(7) . . ?
C22 C23 C24 124.1(9) . . ?
C25 C24 N7 121.9(8) . . ?
C25 C24 C23 124.7(8) . . ?
N7 C24 C23 113.3(8) . . ?
C26 C25 C24 120.9(8) . . ?
C25 C26 C27 118.6(10) . . ?
C26 C27 C28 119.3(9) . . ?
C26 C27 N8 117.8(9) . . ?
C28 C27 N8 122.6(8) . . ?
N7 C28 C27 122.0(8) . . ?
O5 C29 O6 128.3(11) . . ?
O5 C29 N6 123.8(13) . . ?
O6 C29 N6 107.9(11) . . ?
C31 C30 C32 103.6(18) . . ?
C31 C30 O6 104.1(16) . . ?
C32 C30 O6 107.7(12) . . ?
O7 C33 O8 125.7(10) . . ?
O7 C33 N8 126.4(10) . . ?
O8 C33 N8 107.8(11) . . ?
C36 C34 O8 108.3(13) . . ?
C36 C34 C35 115.9(13) . . ?
O8 C34 C35 104.2(12) . . ?
N9 C37 C38 125.1(8) . . ?
N10 C38 C37 118.7(8) . . ?
N10 C38 C39 126.2(8) . . ?
C37 C38 C39 115.2(9) . . ?
C40 C39 C38 120.1(9) . . ?
C39 C40 C41 122.2(8) . . ?
N9 C41 C40 118.1(8) . . ?
N9 C41 C42 114.0(8) . . ?
C40 C41 C42 127.6(8) . . ?
N11 C42 C41 116.0(7) . . ?
N11 C42 C43 118.9(8) . . ?
C41 C42 C43 125.1(9) . . ?
C44 C43 C42 119.7(9) . . ?
C43 C44 C45 120.7(8) . . ?
N12 C45 C44 119.0(8) . . ?
N12 C45 C46 123.0(9) . . ?
C44 C45 C46 118.0(9) . . ?
N11 C46 C45 122.0(9) . . ?
O9 C47 O10 125.7(9) . . ?
O9 C47 N10 125.4(10) . . ?
O10 C47 N10 108.9(9) . . ?
C50 C48 O10 111.9(15) . . ?
C50 C48 C49 105.8(16) . . ?
O10 C48 C49 104.9(14) . . ?
O11 C51 O12 126.4(10) . . ?
O11 C51 N12 124.8(10) . . ?
O12 C51 N12 108.8(10) . . ?
O12 C52 C53 104.4(12) . . ?
O12 C52 C54 109.4(12) . . ?
C53 C52 C54 111.9(15) . . ?
O15 S O14 111.3(5) . . ?
O15 S O16 111.9(6) . . ?
O14 S O16 108.7(6) . . ?
O15 S O13 107.3(4) . . ?
O14 S O13 110.3(5) . . ?
O16 S O13 107.1(6) . . ?

loop_
_geom_bond_atom_site_label_1
_geom_bond_atom_site_label_2
_geom_bond_distance
_geom_bond_site_symmetry_2
_geom_bond_publ_flag
Fe N5 1.955(7) . ?
Fe N1 1.965(8) . ?
Fe N9 1.965(8) . ?
Fe N3 1.972(8) . ?
Fe N7 1.976(8) . ?
Fe N11 1.991(7) . ?
N1 C1 1.339(12) . ?
N1 C5 1.381(12) . ?
N2 C11 1.364(14) . ?
N2 C2 1.422(14) . ?
N3 C6 1.328(12) . ?
N3 C10 1.388(12) . ?
N4 C15 1.316(14) . ?
N4 C9 1.417(14) . ?
N5 C19 1.335(11) . ?
N5 C23 1.365(11) . ?
N6 C29 1.381(13) . ?
N6 C20 1.409(12) . ?
N7 C28 1.360(11) . ?
N7 C24 1.380(10) . ?
N8 C33 1.350(13) . ?
N8 C27 1.405(12) . ?
N9 C37 1.308(10) . ?
N9 C41 1.380(10) . ?
N10 C47 1.358(11) . ?
N10 C38 1.359(11) . ?
N11 C46 1.334(10) . ?
N11 C42 1.348(11) . ?
N12 C51 1.363(12) . ?
N12 C45 1.363(11) . ?
O1 C11 1.196(15) . ?
O2 C11 1.338(16) . ?
O2 C12 1.488(15) . ?
O3 C15 1.222(14) . ?
O4 C15 1.321(15) . ?
O4 C16 1.475(14) . ?
O5 C29 1.221(14) . ?
O6 C29 1.311(15) . ?
O6 C30 1.487(14) . ?
O7 C33 1.198(13) . ?
O8 C33 1.346(13) . ?
O8 C34 1.492(14) . ?
O9 C47 1.222(11) . ?
O10 C47 1.314(11) . ?
O10 C48 1.410(14) . ?
O11 C51 1.222(12) . ?
O12 C51 1.329(12) . ?
O12 C52 1.490(14) . ?
C1 C2 1.401(13) . ?
C2 C3 1.376(14) . ?
C3 C4 1.393(16) . ?
C4 C5 1.399(14) . ?
C5 C6 1.440(14) . ?
C6 C7 1.402(14) . ?
C7 C8 1.423(16) . ?
C8 C9 1.374(16) . ?
C9 C10 1.401(13) . ?
C12 C13 1.46(2) . ?
C12 C14 1.51(2) . ?
C16 C17 1.478(19) . ?
C16 C18 1.504(19) . ?
C19 C20 1.414(11) . ?
C20 C21 1.377(13) . ?
C21 C22 1.387(14) . ?
C22 C23 1.396(12) . ?
C23 C24 1.475(12) . ?
C24 C25 1.374(13) . ?
C25 C26 1.360(13) . ?
C26 C27 1.389(13) . ?
C27 C28 1.403(13) . ?
C30 C31 1.42(3) . ?
C30 C32 1.47(2) . ?
C34 C36 1.46(2) . ?
C34 C35 1.51(2) . ?
C37 C38 1.410(12) . ?
C38 C39 1.415(12) . ?
C39 C40 1.316(12) . ?
C40 C41 1.421(13) . ?
C41 C42 1.441(12) . ?
C42 C43 1.442(12) . ?
C43 C44 1.344(12) . ?
C44 C45 1.379(12) . ?
C45 C46 1.404(11) . ?
C48 C50 1.40(2) . ?
C48 C49 1.62(2) . ?
C52 C53 1.522(18) . ?
C52 C54 1.53(2) . ?
S O15 1.429(7) . ?
S O14 1.448(8) . ?
S O16 1.455(9) . ?
S O13 1.497(7) . ?

loop_
_geom_hbond_atom_site_label_D
_geom_hbond_atom_site_label_H
_geom_hbond_atom_site_label_A
_geom_hbond_distance_DH
_geom_hbond_distance_HA
_geom_hbond_distance_DA
_geom_hbond_angle_DHA
_geom_hbond_site_symmetry_A
N10 H10A O15 0.87 1.93 2.788(11) 166.8 .
N6 H6A O14 0.87 2.08 2.881(11) 153.7 .
N2 H2A O13 0.87 1.96 2.792(11) 158.6 .

loop_
_geom_torsion_atom_site_label_1
_geom_torsion_atom_site_label_2
_geom_torsion_atom_site_label_3
_geom_torsion_atom_site_label_4
_geom_torsion
_geom_torsion_site_symmetry_1
_geom_torsion_site_symmetry_2
_geom_torsion_site_symmetry_3
_geom_torsion_site_symmetry_4
_geom_torsion_publ_flag
N5 Fe N1 C1 -87.8(7) . . . . ?
N9 Fe N1 C1 7.5(7) . . . . ?
N3 Fe N1 C1 -176.2(7) . . . . ?
N7 Fe N1 C1 -138(3) . . . . ?
N11 Fe N1 C1 89.5(7) . . . . ?
N5 Fe N1 C5 92.8(6) . . . . ?
N9 Fe N1 C5 -171.9(6) . . . . ?
N3 Fe N1 C5 4.4(6) . . . . ?
N7 Fe N1 C5 43(3) . . . . ?
N11 Fe N1 C5 -89.9(6) . . . . ?
N5 Fe N3 C6 -97.1(7) . . . . ?
N1 Fe N3 C6 -2.8(6) . . . . ?
N9 Fe N3 C6 32(3) . . . . ?
N7 Fe N3 C6 -179.2(6) . . . . ?
N11 Fe N3 C6 86.2(7) . . . . ?
N5 Fe N3 C10 83.9(7) . . . . ?
N1 Fe N3 C10 178.3(7) . . . . ?
N9 Fe N3 C10 -147(3) . . . . ?
N7 Fe N3 C10 1.9(7) . . . . ?
N11 Fe N3 C10 -92.7(7) . . . . ?
N1 Fe N5 C19 7.9(8) . . . . ?
N9 Fe N5 C19 -86.0(7) . . . . ?
N3 Fe N5 C19 89.0(8) . . . . ?
N7 Fe N5 C19 -176.6(8) . . . . ?
N11 Fe N5 C19 -136(4) . . . . ?
N1 Fe N5 C23 -169.9(6) . . . . ?
N9 Fe N5 C23 96.3(6) . . . . ?
N3 Fe N5 C23 -88.8(7) . . . . ?
N7 Fe N5 C23 5.6(6) . . . . ?
N11 Fe N5 C23 46(4) . . . . ?
N5 Fe N7 C28 -179.4(8) . . . . ?
N1 Fe N7 C28 -129(3) . . . . ?
N9 Fe N7 C28 85.8(8) . . . . ?
N3 Fe N7 C28 -90.9(8) . . . . ?
N11 Fe N7 C28 3.6(8) . . . . ?
N5 Fe N7 C24 -4.9(6) . . . . ?
N1 Fe N7 C24 46(3) . . . . ?
N9 Fe N7 C24 -99.7(6) . . . . ?
N3 Fe N7 C24 83.6(7) . . . . ?
N11 Fe N7 C24 178.2(6) . . . . ?
N5 Fe N9 C37 10.2(8) . . . . ?
N1 Fe N9 C37 -84.3(7) . . . . ?
N3 Fe N9 C37 -118(3) . . . . ?
N7 Fe N9 C37 92.4(7) . . . . ?
N11 Fe N9 C37 -173.4(7) . . . . ?
N5 Fe N9 C41 -169.2(6) . . . . ?
N1 Fe N9 C41 96.3(6) . . . . ?
N3 Fe N9 C41 62(3) . . . . ?
N7 Fe N9 C41 -87.0(6) . . . . ?
N11 Fe N9 C41 7.1(6) . . . . ?
N5 Fe N11 C46 -139(4) . . . . ?
N1 Fe N11 C46 77.2(7) . . . . ?
N9 Fe N11 C46 170.7(7) . . . . ?
N3 Fe N11 C46 -4.0(7) . . . . ?
N7 Fe N11 C46 -98.6(7) . . . . ?
N5 Fe N11 C42 46(4) . . . . ?
N1 Fe N11 C42 -98.1(6) . . . . ?
N9 Fe N11 C42 -4.6(6) . . . . ?
N3 Fe N11 C42 -179.2(6) . . . . ?
N7 Fe N11 C42 86.1(6) . . . . ?
C5 N1 C1 C2 1.2(12) . . . . ?
Fe N1 C1 C2 -178.2(6) . . . . ?
N1 C1 C2 C3 0.1(14) . . . . ?
N1 C1 C2 N2 -177.8(8) . . . . ?
C11 N2 C2 C3 23.2(16) . . . . ?
C11 N2 C2 C1 -158.9(9) . . . . ?
C1 C2 C3 C4 -1.3(15) . . . . ?
N2 C2 C3 C4 176.4(10) . . . . ?
C2 C3 C4 C5 1.2(16) . . . . ?
C1 N1 C5 C4 -1.3(13) . . . . ?
Fe N1 C5 C4 178.1(7) . . . . ?
C1 N1 C5 C6 175.2(7) . . . . ?
Fe N1 C5 C6 -5.3(10) . . . . ?
C3 C4 C5 N1 0.1(15) . . . . ?
C3 C4 C5 C6 -176.1(10) . . . . ?
C10 N3 C6 C7 -0.8(13) . . . . ?
Fe N3 C6 C7 -179.8(8) . . . . ?
C10 N3 C6 C5 179.7(8) . . . . ?
Fe N3 C6 C5 0.7(10) . . . . ?
N1 C5 C6 N3 3.1(12) . . . . ?
C4 C5 C6 N3 179.4(9) . . . . ?
N1 C5 C6 C7 -176.5(9) . . . . ?
C4 C5 C6 C7 -0.1(16) . . . . ?
N3 C6 C7 C8 1.9(15) . . . . ?
C5 C6 C7 C8 -178.7(9) . . . . ?
C6 C7 C8 C9 -2.7(16) . . . . ?
C7 C8 C9 C10 2.4(16) . . . . ?
C7 C8 C9 N4 179.1(10) . . . . ?
C15 N4 C9 C8 -6.1(17) . . . . ?
C15 N4 C9 C10 170.7(10) . . . . ?
C6 N3 C10 C9 0.6(13) . . . . ?
Fe N3 C10 C9 179.4(7) . . . . ?
C8 C9 C10 N3 -1.4(15) . . . . ?
N4 C9 C10 N3 -178.4(8) . . . . ?
C12 O2 C11 O1 6(2) . . . . ?
C12 O2 C11 N2 -174.2(10) . . . . ?
C2 N2 C11 O1 -6(2) . . . . ?
C2 N2 C11 O2 175.2(9) . . . . ?
C11 O2 C12 C13 76(2) . . . . ?
C11 O2 C12 C14 -163.3(14) . . . . ?
C9 N4 C15 O3 -3(2) . . . . ?
C9 N4 C15 O4 176.6(9) . . . . ?
C16 O4 C15 O3 -2.8(19) . . . . ?
C16 O4 C15 N4 177.6(10) . . . . ?
C15 O4 C16 C17 -117.9(14) . . . . ?
C15 O4 C16 C18 122.6(14) . . . . ?
C23 N5 C19 C20 1.6(13) . . . . ?
Fe N5 C19 C20 -176.2(7) . . . . ?
C29 N6 C20 C21 29.5(16) . . . . ?
C29 N6 C20 C19 -151.0(10) . . . . ?
N5 C19 C20 C21 2.6(15) . . . . ?
N5 C19 C20 N6 -176.9(8) . . . . ?
N6 C20 C21 C22 176.1(9) . . . . ?
C19 C20 C21 C22 -3.4(15) . . . . ?
C20 C21 C22 C23 0.1(16) . . . . ?
C19 N5 C23 C22 -5.0(14) . . . . ?
Fe N5 C23 C22 173.0(8) . . . . ?
C19 N5 C23 C24 176.7(8) . . . . ?
Fe N5 C23 C24 -5.3(10) . . . . ?
C21 C22 C23 N5 4.2(16) . . . . ?
C21 C22 C23 C24 -177.6(9) . . . . ?
C28 N7 C24 C25 -4.7(14) . . . . ?
Fe N7 C24 C25 -179.9(7) . . . . ?
C28 N7 C24 C23 178.5(8) . . . . ?
Fe N7 C24 C23 3.3(10) . . . . ?
N5 C23 C24 C25 -175.4(9) . . . . ?
C22 C23 C24 C25 6.2(16) . . . . ?
N5 C23 C24 N7 1.3(12) . . . . ?
C22 C23 C24 N7 -177.1(9) . . . . ?
N7 C24 C25 C26 5.5(16) . . . . ?
C23 C24 C25 C26 -178.1(10) . . . . ?
C24 C25 C26 C27 -3.2(17) . . . . ?
C25 C26 C27 C28 0.4(16) . . . . ?
C25 C26 C27 N8 175.0(10) . . . . ?
C33 N8 C27 C26 169.9(11) . . . . ?
C33 N8 C27 C28 -15.7(17) . . . . ?
C24 N7 C28 C27 1.9(13) . . . . ?
Fe N7 C28 C27 176.3(7) . . . . ?
C26 C27 C28 N7 0.2(15) . . . . ?
N8 C27 C28 N7 -174.1(9) . . . . ?
C30 O6 C29 O5 11(2) . . . . ?
C30 O6 C29 N6 -169.9(11) . . . . ?
C20 N6 C29 O5 -7.2(18) . . . . ?
C20 N6 C29 O6 173.4(9) . . . . ?
C29 O6 C30 C31 -133.1(16) . . . . ?
C29 O6 C30 C32 117.2(17) . . . . ?
C34 O8 C33 O7 -4.6(19) . . . . ?
C34 O8 C33 N8 178.7(11) . . . . ?
C27 N8 C33 O7 1(2) . . . . ?
C27 N8 C33 O8 177.4(9) . . . . ?
C33 O8 C34 C36 -84.8(14) . . . . ?
C33 O8 C34 C35 151.3(12) . . . . ?
C41 N9 C37 C38 -2.1(13) . . . . ?
Fe N9 C37 C38 178.5(7) . . . . ?
C47 N10 C38 C37 -157.5(9) . . . . ?
C47 N10 C38 C39 22.1(15) . . . . ?
N9 C37 C38 N10 -173.2(8) . . . . ?
N9 C37 C38 C39 7.2(13) . . . . ?
N10 C38 C39 C40 173.4(9) . . . . ?
C37 C38 C39 C40 -7.0(14) . . . . ?
C38 C39 C40 C41 2.2(15) . . . . ?
C37 N9 C41 C40 -3.3(12) . . . . ?
Fe N9 C41 C40 176.1(7) . . . . ?
C37 N9 C41 C42 172.2(8) . . . . ?
Fe N9 C41 C42 -8.4(9) . . . . ?
C39 C40 C41 N9 3.3(14) . . . . ?
C39 C40 C41 C42 -171.5(10) . . . . ?
C46 N11 C42 C41 -174.2(8) . . . . ?
Fe N11 C42 C41 1.3(10) . . . . ?
C46 N11 C42 C43 4.2(12) . . . . ?
Fe N11 C42 C43 179.7(7) . . . . ?
N9 C41 C42 N11 4.6(12) . . . . ?
C40 C41 C42 N11 179.6(9) . . . . ?
N9 C41 C42 C43 -173.7(8) . . . . ?
C40 C41 C42 C43 1.3(16) . . . . ?
N11 C42 C43 C44 -4.7(14) . . . . ?
C41 C42 C43 C44 173.6(9) . . . . ?
C42 C43 C44 C45 3.5(15) . . . . ?
C51 N12 C45 C44 164.0(10) . . . . ?
C51 N12 C45 C46 -14.3(15) . . . . ?
C43 C44 C45 N12 179.7(9) . . . . ?
C43 C44 C45 C46 -1.9(14) . . . . ?
C42 N11 C46 C45 -2.7(13) . . . . ?
Fe N11 C46 C45 -177.7(6) . . . . ?
N12 C45 C46 N11 179.7(8) . . . . ?
C44 C45 C46 N11 1.4(13) . . . . ?
C48 O10 C47 O9 3.1(19) . . . . ?
C48 O10 C47 N10 -179.4(12) . . . . ?
C38 N10 C47 O9 5.0(17) . . . . ?
C38 N10 C47 O10 -172.6(9) . . . . ?
C47 O10 C48 C50 133.4(15) . . . . ?
C47 O10 C48 C49 -112.4(13) . . . . ?
C52 O12 C51 O11 -1.2(17) . . . . ?
C52 O12 C51 N12 177.2(10) . . . . ?
C45 N12 C51 O11 -3.5(17) . . . . ?
C45 N12 C51 O12 178.0(9) . . . . ?
C51 O12 C52 C53 -157.8(13) . . . . ?
C51 O12 C52 C54 82.3(15) . . . . ?
